data_7223799
loop_
_publ_author_name
'Pal, Kumar Bhaskar'
'Sarkar, Vikramjit'
'Mukhopadhyay, Balaram'

_publ_section_title
;
 Hydrogen bonding-induced conformational change in a crystalline sugar
 derivative
;
_journal_issue 7
_journal_name_full CrystEngComm
_journal_page_first 1156
_journal_paper_doi 10.1039/C5CE01893E
_journal_volume 18
_journal_year 2016
_chemical_absolute_configuration ad
_chemical_formula_moiety 'C23 H26 O6 S'
_chemical_formula_sum 'C23 H26 O6 S'
_chemical_formula_weight 430.50
_space_group_crystal_system orthorhombic
_space_group_IT_number 19
_space_group_name_Hall 'P 2ac 2ab'
_space_group_name_H-M_alt 'P 21 21 21'
_symmetry_space_group_name_Hall 'P 2ac 2ab'
_symmetry_space_group_name_H-M 'P 21 21 21'
_atom_sites_solution_hydrogens geom
_atom_sites_solution_primary direct
_atom_sites_solution_secondary difmap
_audit_creation_date 2015-12-01
_audit_creation_method
;
Olex2 1.2
(compiled 2015.09.30 svn.r3233 for OlexSys, GUI svn.r5103)
;
_audit_update_record
;
2015-12-07 deposited with the CCDC.
2016-01-07 downloaded from the CCDC.
;
_cell_angle_alpha 90.00
_cell_angle_beta 90.00
_cell_angle_gamma 90.00
_cell_formula_units_Z 4
_cell_length_a 5.8253(7)
_cell_length_b 8.3302(5)
_cell_length_c 42.609(2)
_cell_measurement_reflns_used 1715
_cell_measurement_temperature 100.00(10)
_cell_measurement_theta_max 27.5120
_cell_measurement_theta_min 2.4860
_cell_volume 2067.6(3)
_computing_cell_refinement
;
CrysAlisPro, Agilent Technologies,
Version 1.171.37.33c (release 11-04-2014 CrysAlis171 .NET)
(compiled Apr 11 2014,15:12:41)
;
_computing_data_collection
;
CrysAlisPro, Agilent Technologies,
Version 1.171.37.33c (release 11-04-2014 CrysAlis171 .NET)
(compiled Apr 11 2014,15:12:41)
;
_computing_data_reduction
;
CrysAlisPro, Agilent Technologies,
Version 1.171.37.33c (release 11-04-2014 CrysAlis171 .NET)
(compiled Apr 11 2014,15:12:41)
;
_computing_molecular_graphics 'Olex2 (Dolomanov et al., 2009)'
_computing_publication_material 'Olex2 (Dolomanov et al., 2009)'
_computing_structure_refinement 'ShelXL (Sheldrick, 2015)'
_computing_structure_solution
;
Superflip (Palatinus & Chapuis, 2007;Palatinus & van der Lee, 2008;
Palatinus et al., 2012)
;
_diffrn_ambient_environment N~2~
_diffrn_ambient_temperature 100.00(10)
_diffrn_detector 'CCD plate'
_diffrn_detector_area_resol_mean 7.9580
_diffrn_detector_type Eos
_diffrn_measured_fraction_theta_full 1.000
_diffrn_measured_fraction_theta_max 0.998
_diffrn_measurement_details
;
  1 omega   59.00  120.50   0.7500   40.0000
omega____ theta____ kappa____ phi______ frames
    -       27.3512  178.0000   90.0000 82

  2 omega   39.00   84.00   0.7500   40.0000
omega____ theta____ kappa____ phi______ frames
    -       27.3512   57.0000 -180.0000 60

  3 omega  -45.00   15.00   0.7500   40.0000
omega____ theta____ kappa____ phi______ frames
    -       27.3512  -77.0000  120.0000 80
;
_diffrn_measurement_device 'four-circle diffractometer'
_diffrn_measurement_device_type 'SuperNova, Dual, Cu at zero, Eos'
_diffrn_measurement_method '\w scans'
_diffrn_orient_matrix_UB_11 0.0018008000
_diffrn_orient_matrix_UB_12 -0.0000043000
_diffrn_orient_matrix_UB_13 0.0166499000
_diffrn_orient_matrix_UB_21 0.1024046000
_diffrn_orient_matrix_UB_22 -0.0459963000
_diffrn_orient_matrix_UB_23 -0.0002319000
_diffrn_orient_matrix_UB_31 0.0657836000
_diffrn_orient_matrix_UB_32 0.0716428000
_diffrn_orient_matrix_UB_33 -0.0001231000
_diffrn_radiation_monochromator mirror
_diffrn_radiation_probe x-ray
_diffrn_radiation_type MoK\a
_diffrn_radiation_wavelength 0.71073
_diffrn_reflns_av_R_equivalents 0.0282
_diffrn_reflns_av_unetI/netI 0.0554
_diffrn_reflns_limit_h_max 7
_diffrn_reflns_limit_h_min -4
_diffrn_reflns_limit_k_max 10
_diffrn_reflns_limit_k_min -8
_diffrn_reflns_limit_l_max 53
_diffrn_reflns_limit_l_min -39
_diffrn_reflns_number 5054
_diffrn_reflns_theta_full 25.00
_diffrn_reflns_theta_max 26.37
_diffrn_reflns_theta_min 1.91
_diffrn_source 'SuperNova (Mo) X-ray Source'
_exptl_absorpt_coefficient_mu 0.195
_exptl_absorpt_correction_T_max 1.00000
_exptl_absorpt_correction_T_min 0.949
_exptl_absorpt_correction_type multi-scan
_exptl_absorpt_process_details
;
CrysAlisPro, Agilent Technologies,
Version 1.171.37.33c (release 11-04-2014 CrysAlis171 .NET)
(compiled Apr 11 2014,15:12:41)
Empirical absorption correction using spherical harmonics,
 implemented in SCALE3 ABSPACK scaling algorithm.
;
_exptl_crystal_colour 'clear colourless'
_exptl_crystal_colour_lustre clear
_exptl_crystal_colour_primary colourless
_exptl_crystal_density_diffrn 1.383
_exptl_crystal_density_method 'not measured'
_exptl_crystal_description rhombohedral
_exptl_crystal_F_000 912
_exptl_crystal_size_max 0.335
_exptl_crystal_size_mid 0.214
_exptl_crystal_size_min 0.119
_refine_diff_density_max 0.372
_refine_diff_density_min -0.331
_refine_diff_density_rms 0.073
_refine_ls_abs_structure_details 'Flack H D (1983), Acta Cryst. A39, 876-881'
_refine_ls_abs_structure_Flack 0.02(13)
_refine_ls_extinction_method none
_refine_ls_goodness_of_fit_ref 1.153
_refine_ls_hydrogen_treatment constr
_refine_ls_matrix_type full
_refine_ls_number_parameters 209
_refine_ls_number_reflns 3465
_refine_ls_number_restraints 0
_refine_ls_restrained_S_all 1.153
_refine_ls_R_factor_all 0.0582
_refine_ls_R_factor_gt 0.0527
_refine_ls_shift/su_max 0.001
_refine_ls_shift/su_mean 0.000
_refine_ls_structure_factor_coef Fsqd
_refine_ls_weighting_details 'calc w=1/[\s^2^(Fo^2^)+(0.0161P)^2^+3.0903P] where P=(Fo^2^+2Fc^2^)/3'
_refine_ls_weighting_scheme calc
_refine_ls_wR_factor_gt 0.1081
_refine_ls_wR_factor_ref 0.1103
_reflns_number_gt 3210
_reflns_number_total 3465
_reflns_threshold_expression >2sigma(I)
_cod_data_source_file c5ce01893e2.cif
_cod_data_source_block galiso1obzstol
_cod_depositor_comments 'Adding full bibliography for 7223799--7223801.cif.'
_cod_database_code 7223799
_chemical_oxdiff_formula 'C H O S'
_reflns_odcompleteness_completeness 99.68
_reflns_odcompleteness_iscentric 1
_reflns_odcompleteness_theta 26.32
_olex2_refinement_description
;
1. Fixed Uiso
 At 1.2 times of:
  All C(H) groups, All C(H,H) groups
 At 1.5 times of:
  All C(H,H,H) groups, All O(H) groups
2. Uiso/Uaniso restraints and constraints
Uanis(C5) = Uanis(C4) = Uanis(C3) = Uanis(C2) = Uanis(C7) = Uanis(C6)
Uanis(C18) = Uanis(C19) = Uanis(C20) = Uanis(C21) = Uanis(C22) = Uanis(C23)
Uanis(C12) = Uanis(C17)
3.a Ternary CH refined with riding coordinates:
 C8(H8), C9(H9), C10(H10), C11(H11), C15(H15)
3.b Secondary CH2 refined with riding coordinates:
 C16(H16A,H16B)
3.c Aromatic/amide H refined with riding coordinates:
 C3(H3), C4(H4), C6(H6), C7(H7), C19(H19), C20(H20), C21(H21), C22(H22),
 C23(H23)
3.d Idealised Me refined as rotating group:
 C1(H1A,H1B,H1C), C13(H13A,H13B,H13C), C14(H14A,H14B,H14C)
3.e Idealised tetrahedral OH refined as rotating group:
 O2(H2)
;
_olex2_date_sample_data_collection 2015-01-15
_olex2_submission_special_instructions 'No special instructions were received'

loop_
_space_group_symop_id
_space_group_symop_operation_xyz
1 'x, y, z'
2 '-x+1/2, -y, z+1/2'
3 'x+1/2, -y+1/2, -z'
4 '-x, y+1/2, -z+1/2'

loop_
_atom_site_label
_atom_site_type_symbol
_atom_site_fract_x
_atom_site_fract_y
_atom_site_fract_z
_atom_site_U_iso_or_equiv
_atom_site_adp_type
_atom_site_occupancy
_atom_site_calc_flag
_atom_site_refinement_flags_posn
C1 C -0.4879(8) -0.3382(5) -0.54205(8) 0.0241(10) Uani 1 d .
H1A H -0.3530 -0.3228 -0.5546 0.036 Uiso 1 calc GR
H1B H -0.5458 -0.2358 -0.5354 0.036 Uiso 1 calc GR
H1C H -0.6029 -0.3926 -0.5542 0.036 Uiso 1 calc GR
C2 C -0.4284(7) -0.4377(5) -0.51368(7) 0.0157(3) Uani 1 d .
C3 C -0.2239(7) -0.5222(4) -0.51154(7) 0.0157(3) Uani 1 d .
H3 H -0.1163 -0.5134 -0.5276 0.019 Uiso 1 calc R
C4 C -0.1768(7) -0.6199(5) -0.48585(7) 0.0157(3) Uani 1 d .
H4 H -0.0372 -0.6737 -0.4846 0.019 Uiso 1 calc R
C5 C -0.3380(7) -0.6373(5) -0.46188(7) 0.0157(3) Uani 1 d .
C6 C -0.5443(7) -0.5523(5) -0.46367(7) 0.0157(3) Uani 1 d .
H6 H -0.6532 -0.5621 -0.4478 0.019 Uiso 1 calc R
C7 C -0.5858(7) -0.4530(5) -0.48928(7) 0.0157(3) Uani 1 d .
H7 H -0.7224 -0.3954 -0.4901 0.019 Uiso 1 calc R
C8 C -0.4419(6) -0.7131(5) -0.39921(7) 0.0122(7) Uani 1 d .
H8 H -0.4603 -0.5964 -0.4008 0.015 Uiso 1 calc R
C9 C -0.6794(6) -0.7895(5) -0.39625(7) 0.0138(8) Uani 1 d .
H9 H -0.7439 -0.8079 -0.4172 0.017 Uiso 1 calc R
C10 C -0.6789(6) -0.9464(4) -0.37770(7) 0.0144(8) Uani 1 d .
H10 H -0.8371 -0.9812 -0.3738 0.017 Uiso 1 calc R
C11 C -0.5474(6) -0.9351(5) -0.34634(8) 0.0129(8) Uani 1 d .
H11 H -0.6534 -0.9463 -0.3286 0.015 Uiso 1 calc R
C12 C -0.4617(6) -1.1732(5) -0.37170(7) 0.0124(6) Uani 1 d .
C13 C -0.6388(7) -1.2905(5) -0.35965(8) 0.0186(8) Uani 1 d .
H13A H -0.7632 -1.2326 -0.3502 0.028 Uiso 1 calc GR
H13B H -0.5696 -1.3599 -0.3443 0.028 Uiso 1 calc GR
H13C H -0.6961 -1.3537 -0.3768 0.028 Uiso 1 calc GR
C14 C -0.2540(6) -1.2541(5) -0.38567(8) 0.0184(8) Uani 1 d .
H14A H -0.2989 -1.3143 -0.4039 0.028 Uiso 1 calc GR
H14B H -0.1874 -1.3252 -0.3705 0.028 Uiso 1 calc GR
H14C H -0.1433 -1.1743 -0.3916 0.028 Uiso 1 calc GR
C15 C -0.4133(6) -0.7792(5) -0.34375(7) 0.0124(8) Uani 1 d .
H15 H -0.5183 -0.6905 -0.3391 0.015 Uiso 1 calc R
C16 C -0.2308(6) -0.7892(4) -0.31875(7) 0.0130(7) Uani 1 d .
H16A H -0.2928 -0.8389 -0.3000 0.016 Uiso 1 calc R
H16B H -0.1031 -0.8537 -0.3261 0.016 Uiso 1 calc R
C17 C 0.0507(6) -0.6177(5) -0.29700(7) 0.0124(6) Uani 1 d .
C18 C 0.1071(6) -0.4475(5) -0.28909(7) 0.0141(3) Uani 1 d .
C19 C 0.3202(6) -0.4165(5) -0.27586(7) 0.0141(3) Uani 1 d .
H19 H 0.4232 -0.5000 -0.2725 0.017 Uiso 1 calc R
C20 C 0.3796(6) -0.2608(5) -0.26760(7) 0.0141(3) Uani 1 d .
H20 H 0.5220 -0.2402 -0.2586 0.017 Uiso 1 calc R
C21 C 0.2270(6) -0.1358(5) -0.27279(7) 0.0141(3) Uani 1 d .
H21 H 0.2676 -0.0313 -0.2675 0.017 Uiso 1 calc R
C22 C 0.0135(6) -0.1669(5) -0.28593(7) 0.0141(3) Uani 1 d .
H22 H -0.0904 -0.0835 -0.2889 0.017 Uiso 1 calc R
C23 C -0.0453(7) -0.3226(5) -0.29463(7) 0.0141(3) Uani 1 d .
H23 H -0.1862 -0.3429 -0.3041 0.017 Uiso 1 calc R
O1 O -0.2946(4) -0.7479(3) -0.37301(5) 0.0132(6) Uani 1 d .
O2 O -0.8174(4) -0.6759(3) -0.37970(6) 0.0175(6) Uani 1 d .
H2 H -0.9531 -0.7005 -0.3814 0.026 Uiso 1 calc GR
O3 O -0.5583(4) -1.0677(3) -0.39476(5) 0.0151(6) Uani 1 d .
O4 O -0.3892(5) -1.0669(3) -0.34709(5) 0.0145(6) Uani 1 d .
O5 O -0.1542(4) -0.6287(3) -0.31182(5) 0.0132(6) Uani 1 d .
O6 O 0.1683(4) -0.7317(3) -0.29072(5) 0.0165(6) Uani 1 d .
S1 S -0.27549(16) -0.78293(11) -0.432693(18) 0.0144(2) Uani 1 d .

loop_
_atom_site_aniso_label
_atom_site_aniso_U_11
_atom_site_aniso_U_22
_atom_site_aniso_U_33
_atom_site_aniso_U_23
_atom_site_aniso_U_13
_atom_site_aniso_U_12
C1 0.039(3) 0.022(2) 0.0109(16) -0.0004(17) -0.0037(17) -0.008(2)
C2 0.0203(8) 0.0194(9) 0.0073(6) -0.0033(6) 0.0004(6) -0.0036(8)
C3 0.0203(8) 0.0194(9) 0.0073(6) -0.0033(6) 0.0004(6) -0.0036(8)
C4 0.0203(8) 0.0194(9) 0.0073(6) -0.0033(6) 0.0004(6) -0.0036(8)
C5 0.0203(8) 0.0194(9) 0.0073(6) -0.0033(6) 0.0004(6) -0.0036(8)
C6 0.0203(8) 0.0194(9) 0.0073(6) -0.0033(6) 0.0004(6) -0.0036(8)
C7 0.0203(8) 0.0194(9) 0.0073(6) -0.0033(6) 0.0004(6) -0.0036(8)
C8 0.0154(17) 0.0139(19) 0.0073(14) 0.0013(15) -0.0028(14) 0.0015(18)
C9 0.0132(17) 0.0160(19) 0.0121(14) -0.0010(15) -0.0001(14) 0.0012(18)
C10 0.0119(17) 0.016(2) 0.0150(15) 0.0031(16) 0.0007(15) -0.0023(18)
C11 0.0121(17) 0.013(2) 0.0136(16) -0.0001(16) 0.0009(15) -0.0020(18)
C12 0.0168(12) 0.0152(14) 0.0050(10) -0.0001(10) 0.0024(10) -0.0025(12)
C13 0.023(2) 0.018(2) 0.0149(16) -0.0008(16) 0.0032(15) 0.000(2)
C14 0.020(2) 0.017(2) 0.0188(16) 0.0008(15) 0.0049(15) 0.000(2)
C15 0.0138(17) 0.0133(19) 0.0101(14) -0.0045(15) 0.0003(14) -0.0006(18)
C16 0.0174(18) 0.0114(18) 0.0102(14) -0.0026(14) -0.0025(14) 0.0000(19)
C17 0.0168(12) 0.0152(14) 0.0050(10) -0.0001(10) 0.0024(10) -0.0025(12)
C18 0.0168(8) 0.0169(8) 0.0087(6) 0.0003(6) -0.0001(6) 0.0007(7)
C19 0.0168(8) 0.0169(8) 0.0087(6) 0.0003(6) -0.0001(6) 0.0007(7)
C20 0.0168(8) 0.0169(8) 0.0087(6) 0.0003(6) -0.0001(6) 0.0007(7)
C21 0.0168(8) 0.0169(8) 0.0087(6) 0.0003(6) -0.0001(6) 0.0007(7)
C22 0.0168(8) 0.0169(8) 0.0087(6) 0.0003(6) -0.0001(6) 0.0007(7)
C23 0.0168(8) 0.0169(8) 0.0087(6) 0.0003(6) -0.0001(6) 0.0007(7)
O1 0.0117(11) 0.0202(15) 0.0077(10) 0.0037(10) -0.0014(10) -0.0018(13)
O2 0.0126(13) 0.0191(15) 0.0209(12) -0.0024(11) 0.0006(11) 0.0006(13)
O3 0.0235(14) 0.0123(14) 0.0096(11) -0.0005(11) 0.0003(11) 0.0013(13)
O4 0.0199(13) 0.0121(14) 0.0116(11) -0.0026(11) -0.0033(10) 0.0021(13)
O5 0.0162(13) 0.0131(13) 0.0105(10) -0.0012(10) -0.0046(10) -0.0006(12)
O6 0.0186(13) 0.0140(14) 0.0170(11) -0.0015(11) -0.0048(11) 0.0031(13)
S1 0.0172(4) 0.0178(5) 0.0083(3) -0.0006(4) -0.0004(4) 0.0044(4)

loop_
_atom_type_symbol
_atom_type_description
_atom_type_scat_dispersion_real
_atom_type_scat_dispersion_imag
_atom_type_scat_source
C C 0.0033 0.0016 'International Tables Vol C Tables 4.2.6.8 and 6.1.1.4'
H H 0.0000 0.0000 'International Tables Vol C Tables 4.2.6.8 and 6.1.1.4'
O O 0.0106 0.0060 'International Tables Vol C Tables 4.2.6.8 and 6.1.1.4'
S S 0.1246 0.1234 'International Tables Vol C Tables 4.2.6.8 and 6.1.1.4'

loop_
_geom_angle_atom_site_label_1
_geom_angle_atom_site_label_2
_geom_angle_atom_site_label_3
_geom_angle
H1A C1 H1B 109.5
H1A C1 H1C 109.5
H1B C1 H1C 109.5
C2 C1 H1A 109.5
C2 C1 H1B 109.5
C2 C1 H1C 109.5
C3 C2 C1 122.0(3)
C3 C2 C7 118.1(3)
C7 C2 C1 119.9(4)
C2 C3 H3 119.4
C2 C3 C4 121.2(3)
C4 C3 H3 119.4
C3 C4 H4 119.9
C3 C4 C5 120.3(4)
C5 C4 H4 119.9
C4 C5 C6 119.1(3)
C4 C5 S1 116.5(3)
C6 C5 S1 124.1(3)
C5 C6 H6 120.2
C7 C6 C5 119.6(3)
C7 C6 H6 120.2
C2 C7 H7 119.1
C6 C7 C2 121.7(4)
C6 C7 H7 119.1
C9 C8 H8 108.7
C9 C8 S1 114.4(2)
O1 C8 H8 108.7
O1 C8 C9 113.1(3)
O1 C8 S1 103.1(2)
S1 C8 H8 108.7
C8 C9 H9 109.7
C10 C9 C8 113.4(3)
C10 C9 H9 109.7
O2 C9 C8 105.9(3)
O2 C9 H9 109.7
O2 C9 C10 108.2(3)
C9 C10 H10 109.8
C9 C10 C11 113.4(3)
C11 C10 H10 109.8
O3 C10 C9 110.0(3)
O3 C10 H10 109.8
O3 C10 C11 103.9(3)
C10 C11 H11 110.4
C15 C11 C10 111.7(3)
C15 C11 H11 110.4
O4 C11 C10 104.7(3)
O4 C11 H11 110.4
O4 C11 C15 109.0(3)
C14 C12 C13 113.2(3)
O3 C12 C13 111.2(3)
O3 C12 C14 108.6(3)
O3 C12 O4 103.7(3)
O4 C12 C13 110.6(3)
O4 C12 C14 109.1(3)
C12 C13 H13A 109.5
C12 C13 H13B 109.5
C12 C13 H13C 109.5
H13A C13 H13B 109.5
H13A C13 H13C 109.5
H13B C13 H13C 109.5
C12 C14 H14A 109.5
C12 C14 H14B 109.5
C12 C14 H14C 109.5
H14A C14 H14B 109.5
H14A C14 H14C 109.5
H14B C14 H14C 109.5
C11 C15 H15 109.7
C16 C15 C11 111.5(3)
C16 C15 H15 109.7
O1 C15 C11 109.7(3)
O1 C15 H15 109.7
O1 C15 C16 106.3(3)
C15 C16 H16A 110.1
C15 C16 H16B 110.1
H16A C16 H16B 108.4
O5 C16 C15 108.2(3)
O5 C16 H16A 110.1
O5 C16 H16B 110.1
O5 C17 C18 111.3(3)
O6 C17 C18 125.1(3)
O6 C17 O5 123.6(3)
C19 C18 C17 117.7(4)
C19 C18 C23 120.1(4)
C23 C18 C17 122.2(3)
C18 C19 H19 120.0
C18 C19 C20 120.0(4)
C20 C19 H19 120.0
C19 C20 H20 120.0
C21 C20 C19 120.1(3)
C21 C20 H20 120.0
C20 C21 H21 120.1
C20 C21 C22 119.9(4)
C22 C21 H21 120.1
C21 C22 H22 119.9
C21 C22 C23 120.1(4)
C23 C22 H22 119.9
C18 C23 C22 119.7(3)
C18 C23 H23 120.1
C22 C23 H23 120.1
C8 O1 C15 114.8(2)
C9 O2 H2 109.5
C10 O3 C12 106.1(2)
C11 O4 C12 107.4(3)
C17 O5 C16 115.6(3)
C5 S1 C8 102.78(17)

loop_
_geom_bond_atom_site_label_1
_geom_bond_atom_site_label_2
_geom_bond_distance
C1 H1A 0.9600
C1 H1B 0.9600
C1 H1C 0.9600
C1 C2 1.506(5)
C2 C3 1.386(6)
C2 C7 1.392(5)
C3 H3 0.9300
C3 C4 1.392(5)
C4 H4 0.9300
C4 C5 1.395(5)
C5 C6 1.397(5)
C5 S1 1.775(4)
C6 H6 0.9300
C6 C7 1.390(5)
C7 H7 0.9300
C8 H8 0.9800
C8 C9 1.528(5)
C8 O1 1.438(4)
C8 S1 1.820(3)
C9 H9 0.9800
C9 C10 1.528(5)
C9 O2 1.428(4)
C10 H10 0.9800
C10 C11 1.543(5)
C10 O3 1.429(4)
C11 H11 0.9800
C11 C15 1.520(5)
C11 O4 1.434(4)
C12 C13 1.511(5)
C12 C14 1.508(5)
C12 O3 1.434(4)
C12 O4 1.436(4)
C13 H13A 0.9600
C13 H13B 0.9600
C13 H13C 0.9600
C14 H14A 0.9600
C14 H14B 0.9600
C14 H14C 0.9600
C15 H15 0.9800
C15 C16 1.507(4)
C15 O1 1.449(4)
C16 H16A 0.9700
C16 H16B 0.9700
C16 O5 1.440(4)
C17 C18 1.494(5)
C17 O5 1.354(4)
C17 O6 1.201(4)
C18 C19 1.388(5)
C18 C23 1.388(5)
C19 H19 0.9300
C19 C20 1.388(5)
C20 H20 0.9300
C20 C21 1.387(5)
C21 H21 0.9300
C21 C22 1.388(5)
C22 H22 0.9300
C22 C23 1.392(5)
C23 H23 0.9300
O2 H2 0.8200

loop_
_geom_torsion_atom_site_label_1
_geom_torsion_atom_site_label_2
_geom_torsion_atom_site_label_3
_geom_torsion_atom_site_label_4
_geom_torsion
C1 C2 C3 C4 -176.8(4)
C1 C2 C7 C6 175.6(4)
C2 C3 C4 C5 1.4(5)
C3 C2 C7 C6 -1.4(6)
C3 C4 C5 C6 -1.6(5)
C3 C4 C5 S1 172.6(3)
C4 C5 C6 C7 0.4(5)
C4 C5 S1 C8 156.5(3)
C5 C6 C7 C2 1.1(6)
C6 C5 S1 C8 -29.6(4)
C7 C2 C3 C4 0.1(6)
C8 C9 C10 C11 48.2(4)
C8 C9 C10 O3 -67.6(4)
C9 C8 O1 C15 -27.2(4)
C9 C8 S1 C5 94.2(3)
C9 C10 C11 C15 -10.0(4)
C9 C10 C11 O4 -127.8(3)
C9 C10 O3 C12 150.4(3)
C10 C11 C15 C16 -162.2(3)
C10 C11 C15 O1 -44.7(4)
C10 C11 O4 C12 -15.0(3)
C11 C10 O3 C12 28.8(3)
C11 C15 C16 O5 -164.9(3)
C11 C15 O1 C8 67.1(4)
C13 C12 O3 C10 80.2(3)
C13 C12 O4 C11 -86.4(3)
C14 C12 O3 C10 -154.6(3)
C14 C12 O4 C11 148.5(3)
C15 C11 O4 C12 -134.6(3)
C15 C16 O5 C17 -161.6(3)
C16 C15 O1 C8 -172.1(3)
C17 C18 C19 C20 -178.9(3)
C17 C18 C23 C22 178.1(3)
C18 C17 O5 C16 -176.4(3)
C18 C19 C20 C21 -0.5(5)
C19 C18 C23 C22 -2.1(5)
C19 C20 C21 C22 0.7(5)
C20 C21 C22 C23 -1.6(5)
C21 C22 C23 C18 2.3(5)
C23 C18 C19 C20 1.2(5)
O1 C8 C9 C10 -29.9(4)
O1 C8 C9 O2 88.6(3)
O1 C8 S1 C5 -142.6(2)
O1 C15 C16 O5 75.6(3)
O2 C9 C10 C11 -69.0(4)
O2 C9 C10 O3 175.2(3)
O3 C10 C11 C15 109.4(3)
O3 C10 C11 O4 -8.4(3)
O3 C12 O4 C11 32.9(3)
O4 C11 C15 C16 -47.1(3)
O4 C11 C15 O1 70.5(3)
O4 C12 O3 C10 -38.7(3)
O5 C17 C18 C19 -175.4(3)
O5 C17 C18 C23 4.5(4)
O6 C17 C18 C19 5.8(5)
O6 C17 C18 C23 -174.3(3)
O6 C17 O5 C16 2.5(5)
S1 C5 C6 C7 -173.3(3)
S1 C8 C9 C10 87.7(3)
S1 C8 C9 O2 -153.8(2)
S1 C8 O1 C15 -151.3(2)
